data_4328026
loop_
_publ_author_name
'Margaret A. Goodman'
'Alexander Y. Nazarenko'
'Barbara J. Casavant'
'Zhanjie Li'
'William W. Brennessel'
'Michael J. DeMarco'
'Gen Long'
'M. Scott Goodman'

_publ_section_title
;
 Tris(5-methylpyrazolyl)methane: Synthesis and Properties of Its Iron(II)
 Complex
;
_journal_name_full 'Inorganic Chemistry'
_journal_page_first 1084
_journal_page_last 1093
_journal_paper_doi 10.1021/ic2022038
_journal_volume 51
_journal_year 2012
_chemical_formula_moiety 'C26 H32 Fe N12, 2(Cl O4)'
_chemical_formula_sum 'C26 H32 Cl2 Fe N12 O8'
_chemical_formula_weight 767.39
_chemical_name_systematic
;
  bis(tris(5-methylpyrazolylmethane))iron(II) perchlorate
;
_space_group_IT_number 148
_symmetry_cell_setting trigonal
_symmetry_space_group_name_Hall '-R 3'
_symmetry_space_group_name_H-M 'R -3 :H'
_atom_sites_solution_hydrogens geom
_atom_sites_solution_primary direct
_atom_sites_solution_secondary difmap
_audit_creation_method SHELXL-97
_cell_angle_alpha 90.00
_cell_angle_beta 90.00
_cell_angle_gamma 120.00
_cell_formula_units_Z 3
_cell_length_a 11.0644(12)
_cell_length_b 11.0644(12)
_cell_length_c 21.420(5)
_cell_measurement_reflns_used 4050
_cell_measurement_temperature 173.0(2)
_cell_measurement_theta_max 33.04
_cell_measurement_theta_min 2.33
_cell_volume 2270.9(6)
_computing_cell_refinement 'SAINT (Bruker, 2007)'
_computing_data_collection 'APEX2 (Bruker, 2007)'
_computing_data_reduction 'SAINT (Bruker, 2007)'
_computing_molecular_graphics 'SHELXTL (Sheldrick, 2008)'
_computing_publication_material 'SHELXTL (Sheldrick, 2008)'
_computing_structure_refinement 'SHELXL-97 (Sheldrick, 2008)'
_computing_structure_solution 'SIR97 (Altomare et al., 1999)'
_diffrn_ambient_temperature 173.0(2)
_diffrn_measured_fraction_theta_full 0.996
_diffrn_measured_fraction_theta_max 0.996
_diffrn_measurement_device_type 'Bruker SMART APEX II CCD Platform'
_diffrn_measurement_method 'area detector, \w scans per \f'
_diffrn_radiation_monochromator graphite
_diffrn_radiation_source 'fine-focus sealed tube'
_diffrn_radiation_type MoK\a
_diffrn_radiation_wavelength 0.71073
_diffrn_reflns_av_R_equivalents 0.0341
_diffrn_reflns_av_sigmaI/netI 0.0248
_diffrn_reflns_limit_h_max 15
_diffrn_reflns_limit_h_min -16
_diffrn_reflns_limit_k_max 16
_diffrn_reflns_limit_k_min -16
_diffrn_reflns_limit_l_max 32
_diffrn_reflns_limit_l_min -31
_diffrn_reflns_number 10111
_diffrn_reflns_theta_full 32.41
_diffrn_reflns_theta_max 32.41
_diffrn_reflns_theta_min 2.33
_exptl_absorpt_coefficient_mu 0.748
_exptl_absorpt_correction_T_max 0.94
_exptl_absorpt_correction_T_min 0.85
_exptl_absorpt_correction_type multi-scan
_exptl_absorpt_process_details 'SADABS (Sheldrick, 2007)'
_exptl_crystal_colour pink-red
_exptl_crystal_density_diffrn 1.683
_exptl_crystal_description block
_exptl_crystal_F_000 1188
_exptl_crystal_size_max 0.22
_exptl_crystal_size_mid 0.14
_exptl_crystal_size_min 0.08
_refine_diff_density_max 0.657
_refine_diff_density_min -0.629
_refine_diff_density_rms 0.073
_refine_ls_extinction_method none
_refine_ls_goodness_of_fit_ref 1.053
_refine_ls_hydrogen_treatment constr
_refine_ls_matrix_type full
_refine_ls_number_parameters 76
_refine_ls_number_reflns 1836
_refine_ls_number_restraints 0
_refine_ls_restrained_S_all 1.053
_refine_ls_R_factor_all 0.0521
_refine_ls_R_factor_gt 0.0385
_refine_ls_shift/su_max 0.001
_refine_ls_shift/su_mean 0.000
_refine_ls_structure_factor_coef Fsqd
_refine_ls_weighting_details 'calc w=1/[\s^2^(Fo^2^)+(0.0658P)^2^+2.3846P] where P=(Fo^2^+2Fc^2^)/3'
_refine_ls_weighting_scheme calc
_refine_ls_wR_factor_gt 0.1091
_refine_ls_wR_factor_ref 0.1195
_reflns_number_gt 1465
_reflns_number_total 1836
_reflns_threshold_expression >2sigma(I)
_cod_data_source_file ic2022038_si_002_5.cif
_cod_data_source_block ra7
_cod_original_cell_volume 2270.9(8)
_cod_original_sg_symbol_H-M 'R -3'
_cod_database_code 4328026

loop_
_symmetry_equiv_pos_as_xyz
'x, y, z'
'-y, x-y, z'
'-x+y, -x, z'
'x+2/3, y+1/3, z+1/3'
'-y+2/3, x-y+1/3, z+1/3'
'-x+y+2/3, -x+1/3, z+1/3'
'x+1/3, y+2/3, z+2/3'
'-y+1/3, x-y+2/3, z+2/3'
'-x+y+1/3, -x+2/3, z+2/3'
'-x, -y, -z'
'y, -x+y, -z'
'x-y, x, -z'
'-x+2/3, -y+1/3, -z+1/3'
'y+2/3, -x+y+1/3, -z+1/3'
'x-y+2/3, x+1/3, -z+1/3'
'-x+1/3, -y+2/3, -z+2/3'
'y+1/3, -x+y+2/3, -z+2/3'
'x-y+1/3, x+2/3, -z+2/3'

loop_
_atom_site_label
_atom_site_type_symbol
_atom_site_fract_x
_atom_site_fract_y
_atom_site_fract_z
_atom_site_U_iso_or_equiv
_atom_site_adp_type
_atom_site_occupancy
_atom_site_symmetry_multiplicity
_atom_site_calc_flag
_atom_site_refinement_flags
Fe1 Fe 0.0000 0.0000 0.5000 0.02088(14) Uani 1 6 d S
N1 N 0.03023(14) 0.15464(14) 0.55598(5) 0.0239(3) Uani 1 1 d .
N2 N 0.01514(14) 0.13020(13) 0.61910(5) 0.0227(3) Uani 1 1 d .
C1 C 0.0000 0.0000 0.64107(11) 0.0220(4) Uani 1 3 d S
H1A H 0.0000 0.0000 0.6878 0.026 Uiso 1 3 calc SR
C2 C 0.05928(18) 0.28583(17) 0.54960(7) 0.0279(3) Uani 1 1 d .
H2A H 0.0747 0.3326 0.5107 0.033 Uiso 1 1 calc R
C3 C 0.06415(18) 0.34636(18) 0.60784(7) 0.0298(3) Uani 1 1 d .
H3A H 0.0839 0.4391 0.6154 0.036 Uiso 1 1 calc R
C4 C 0.03454(15) 0.24451(16) 0.65164(7) 0.0235(3) Uani 1 1 d .
C5 C 0.01601(18) 0.24436(19) 0.72072(7) 0.0301(3) Uani 1 1 d .
H5A H 0.0760 0.2149 0.7414 0.045 Uiso 1 1 calc R
H5B H -0.0817 0.1795 0.7314 0.045 Uiso 1 1 calc R
H5C H 0.0415 0.3386 0.7346 0.045 Uiso 1 1 calc R
Cl1 Cl 0.3333 0.6667 0.80264(3) 0.03517(18) Uani 1 3 d S
O1 O 0.3333 0.6667 0.73587(13) 0.0639(9) Uani 1 3 d S
O2 O 0.46504(18) 0.6867(2) 0.82414(8) 0.0564(5) Uani 1 1 d .

loop_
_atom_site_aniso_label
_atom_site_aniso_U_11
_atom_site_aniso_U_22
_atom_site_aniso_U_33
_atom_site_aniso_U_23
_atom_site_aniso_U_13
_atom_site_aniso_U_12
Fe1 0.02572(18) 0.02572(18) 0.0112(2) 0.000 0.000 0.01286(9)
N1 0.0308(6) 0.0288(6) 0.0129(5) 0.0016(4) 0.0002(4) 0.0155(5)
N2 0.0301(6) 0.0263(6) 0.0131(5) -0.0006(4) -0.0006(4) 0.0151(5)
C1 0.0261(7) 0.0261(7) 0.0137(9) 0.000 0.000 0.0131(3)
C2 0.0357(8) 0.0289(7) 0.0202(6) 0.0032(5) 0.0014(5) 0.0170(6)
C3 0.0377(8) 0.0281(7) 0.0259(7) -0.0002(6) 0.0023(6) 0.0181(6)
C4 0.0242(6) 0.0269(7) 0.0192(6) -0.0030(5) -0.0002(5) 0.0125(5)
C5 0.0327(8) 0.0336(8) 0.0216(7) -0.0048(6) 0.0024(6) 0.0148(6)
Cl1 0.0382(2) 0.0382(2) 0.0291(3) 0.000 0.000 0.01911(12)
O1 0.0814(14) 0.0814(14) 0.0290(13) 0.000 0.000 0.0407(7)
O2 0.0443(8) 0.0640(11) 0.0643(11) -0.0193(8) -0.0164(8) 0.0296(8)

loop_
_atom_type_symbol
_atom_type_description
_atom_type_scat_dispersion_real
_atom_type_scat_dispersion_imag
_atom_type_scat_source
C C 0.0033 0.0016 'International Tables Vol C Tables 4.2.6.8 and 6.1.1.4'
H H 0.0000 0.0000 'International Tables Vol C Tables 4.2.6.8 and 6.1.1.4'
N N 0.0061 0.0033 'International Tables Vol C Tables 4.2.6.8 and 6.1.1.4'
O O 0.0106 0.0060 'International Tables Vol C Tables 4.2.6.8 and 6.1.1.4'
Cl Cl 0.1484 0.1585 'International Tables Vol C Tables 4.2.6.8 and 6.1.1.4'
Fe Fe 0.3463 0.8444 'International Tables Vol C Tables 4.2.6.8 and 6.1.1.4'

loop_
_geom_angle_atom_site_label_1
_geom_angle_atom_site_label_2
_geom_angle_atom_site_label_3
_geom_angle
_geom_angle_site_symmetry_1
_geom_angle_site_symmetry_3
N1 Fe1 N1 180.0 . 10_556
N1 Fe1 N1 93.00(5) . 12_556
N1 Fe1 N1 87.00(5) 10_556 12_556
N1 Fe1 N1 87.00(5) . 3
N1 Fe1 N1 93.00(5) 10_556 3
N1 Fe1 N1 180.00(5) 12_556 3
N1 Fe1 N1 87.00(5) . 2
N1 Fe1 N1 93.00(5) 10_556 2
N1 Fe1 N1 93.00(5) 12_556 2
N1 Fe1 N1 87.00(5) 3 2
N1 Fe1 N1 93.00(5) . 11_556
N1 Fe1 N1 87.00(5) 10_556 11_556
N1 Fe1 N1 87.00(5) 12_556 11_556
N1 Fe1 N1 93.00(5) 3 11_556
N1 Fe1 N1 180.0 2 11_556
C2 N1 N2 104.82(12) . .
C2 N1 Fe1 136.72(10) . .
N2 N1 Fe1 118.42(10) . .
C4 N2 N1 111.93(12) . .
C4 N2 C1 130.16(13) . .
N1 N2 C1 117.37(13) . .
N2 C1 N2 109.91(10) 2 .
N2 C1 N2 109.91(10) 2 3
N2 C1 N2 109.91(10) . 3
N2 C1 H1A 109.0 2 .
N2 C1 H1A 109.0 . .
N2 C1 H1A 109.0 3 .
N1 C2 C3 111.14(14) . .
N1 C2 H2A 124.4 . .
C3 C2 H2A 124.4 . .
C4 C3 C2 106.19(14) . .
C4 C3 H3A 126.9 . .
C2 C3 H3A 126.9 . .
N2 C4 C3 105.91(13) . .
N2 C4 C5 123.19(14) . .
C3 C4 C5 130.81(15) . .
C4 C5 H5A 109.5 . .
C4 C5 H5B 109.5 . .
H5A C5 H5B 109.5 . .
C4 C5 H5C 109.5 . .
H5A C5 H5C 109.5 . .
H5B C5 H5C 109.5 . .
O1 Cl1 O2 108.71(8) . 2_665
O1 Cl1 O2 108.71(8) . 3_565
O2 Cl1 O2 110.22(8) 2_665 3_565
O1 Cl1 O2 108.71(8) . .
O2 Cl1 O2 110.22(8) 2_665 .
O2 Cl1 O2 110.22(8) 3_565 .

loop_
_geom_bond_atom_site_label_1
_geom_bond_atom_site_label_2
_geom_bond_distance
_geom_bond_site_symmetry_2
Fe1 N1 1.9761(13) .
Fe1 N1 1.9761(13) 10_556
Fe1 N1 1.9761(13) 12_556
Fe1 N1 1.9761(13) 3
Fe1 N1 1.9761(13) 2
Fe1 N1 1.9761(13) 11_556
N1 C2 1.328(2) .
N1 N2 1.3727(16) .
N2 C4 1.3637(19) .
N2 C1 1.4434(15) .
C1 N2 1.4434(15) 2
C1 N2 1.4434(15) 3
C1 H1A 1.0000 .
C2 C3 1.404(2) .
C2 H2A 0.9500 .
C3 C4 1.374(2) .
C3 H3A 0.9500 .
C4 C5 1.494(2) .
C5 H5A 0.9800 .
C5 H5B 0.9800 .
C5 H5C 0.9800 .
Cl1 O1 1.430(3) .
Cl1 O2 1.4357(17) .

loop_
_geom_torsion_atom_site_label_1
_geom_torsion_atom_site_label_2
_geom_torsion_atom_site_label_3
_geom_torsion_atom_site_label_4
_geom_torsion
_geom_torsion_site_symmetry_1
_geom_torsion_site_symmetry_4
N1 Fe1 N1 C2 -45.81(19) 12_556 .
N1 Fe1 N1 C2 134.19(19) 3 .
N1 Fe1 N1 C2 -138.66(19) 2 .
N1 Fe1 N1 C2 41.34(19) 11_556 .
N1 Fe1 N1 N2 131.31(8) 12_556 .
N1 Fe1 N1 N2 -48.69(8) 3 .
N1 Fe1 N1 N2 38.46(9) 2 .
N1 Fe1 N1 N2 -141.54(9) 11_556 .
C2 N1 N2 C4 -0.02(17) . .
Fe1 N1 N2 C4 -177.98(10) . .
C2 N1 N2 C1 -172.42(12) . .
Fe1 N1 N2 C1 9.62(15) . .
C4 N2 C1 N2 122.9(2) . 2
N1 N2 C1 N2 -66.39(15) . 2
C4 N2 C1 N2 -116.0(2) . 3
N1 N2 C1 N2 54.71(16) . 3
N2 N1 C2 C3 0.48(18) . .
Fe1 N1 C2 C3 177.85(12) . .
N1 C2 C3 C4 -0.75(19) . .
N1 N2 C4 C3 -0.43(17) . .
C1 N2 C4 C3 170.73(13) . .
N1 N2 C4 C5 176.29(13) . .
C1 N2 C4 C5 -12.5(2) . .
C2 C3 C4 N2 0.69(18) . .
C2 C3 C4 C5 -175.69(16) . .
